data_4127733
loop_
_publ_author_name
'Wei, Jianwei'
'Zhao, Liang'
'He, Cheng'
'Zheng, Sijia'
'Reek, Joost N. H.'
'Duan, Chunying'

_publ_section_title
;
 Metal-Organic Capsules with NADH Mimics as Switchable Selectivity
 Regulators for Photocatalytic Transfer Hydrogenation.
;
_journal_issue 32
_journal_name_full 'Journal of the American Chemical Society'
_journal_page_first 12707
_journal_page_last 12716
_journal_paper_doi 10.1021/jacs.9b05351
_journal_volume 141
_journal_year 2019
_chemical_formula_sum 'C128 H110 Cl6 N32 Ni4 O36'
_chemical_formula_weight 3120.02
_space_group_IT_number 114
_space_group_name_Hall 'P -4 2n'
_space_group_name_H-M_alt 'P -4 21 c'
_symmetry_cell_setting Tetragonal'
_symmetry_space_group_name_Hall 'P -4 2n'
_symmetry_space_group_name_H-M 'P -4 21 c'
_atom_sites_solution_hydrogens geom
_atom_sites_solution_primary direct
_atom_sites_solution_secondary difmap
_audit_creation_method SHELXL-97
_cell_angle_alpha 90.00
_cell_angle_beta 90.00
_cell_angle_gamma 90.00
_cell_formula_units_Z 2
_cell_length_a 20.0754(16)
_cell_length_b 20.0754(16)
_cell_length_c 22.1042(18)
_cell_measurement_reflns_used 8918
_cell_measurement_temperature 220(2)
_cell_measurement_theta_max 22.76
_cell_measurement_theta_min 2.23
_cell_volume 8908.5(12)
_computing_cell_refinement 'Bruker SAINT'
_computing_data_collection 'Bruker APEX2'
_computing_data_reduction 'Bruker SAINT'
_computing_molecular_graphics 'Bruker SHELXTL'
_computing_publication_material 'Bruker SHELXTL'
_computing_structure_refinement 'SHELXL-2014 (Sheldrick 2014)'
_computing_structure_solution 'SHELXS-97 (Sheldrick 2008)'
_diffrn_ambient_temperature 220(2)
_diffrn_measured_fraction_theta_full 0.997
_diffrn_measured_fraction_theta_max 0.997
_diffrn_measurement_device_type 'Bruker APEX-II CCD'
_diffrn_measurement_method '\f and \w scans'
_diffrn_radiation_monochromator graphite
_diffrn_radiation_source 'fine-focus sealed tube'
_diffrn_radiation_type MoK\a
_diffrn_radiation_wavelength 0.71073
_diffrn_reflns_av_R_equivalents 0.0497
_diffrn_reflns_av_sigmaI/netI 0.0620
_diffrn_reflns_limit_h_max 23
_diffrn_reflns_limit_h_min -17
_diffrn_reflns_limit_k_max 23
_diffrn_reflns_limit_k_min -22
_diffrn_reflns_limit_l_max 26
_diffrn_reflns_limit_l_min -25
_diffrn_reflns_number 27357
_diffrn_reflns_theta_full 25.00
_diffrn_reflns_theta_max 25.00
_diffrn_reflns_theta_min 2.23
_exptl_absorpt_coefficient_mu 0.577
_exptl_absorpt_correction_T_max 0.9185
_exptl_absorpt_correction_T_min 0.8836
_exptl_absorpt_correction_type multi-scan
_exptl_absorpt_process_details sadabs
_exptl_crystal_colour orange
_exptl_crystal_density_diffrn 1.163
_exptl_crystal_density_method 'not measured'
_exptl_crystal_description block
_exptl_crystal_F_000 3208
_exptl_crystal_size_max 0.22
_exptl_crystal_size_mid 0.17
_exptl_crystal_size_min 0.15
_refine_diff_density_max 0.493
_refine_diff_density_min -0.335
_refine_diff_density_rms 0.084
_refine_ls_abs_structure_details 'Flack H D (1983), Acta Cryst. A39, 876-881'
_refine_ls_abs_structure_Flack 0.00(4)
_refine_ls_extinction_method none
_refine_ls_goodness_of_fit_ref 1.085
_refine_ls_hydrogen_treatment mixed
_refine_ls_matrix_type full
_refine_ls_number_parameters 482
_refine_ls_number_reflns 7828
_refine_ls_number_restraints 156
_refine_ls_restrained_S_all 1.117
_refine_ls_R_factor_all 0.1136
_refine_ls_R_factor_gt 0.0833
_refine_ls_shift/su_max 0.001
_refine_ls_shift/su_mean 0.000
_refine_ls_structure_factor_coef Fsqd
_refine_ls_weighting_details 'calc w=1/[\s^2^(Fo^2^)+(0.1140P)^2^+2.6000P] where P=(Fo^2^+2Fc^2^)/3'
_refine_ls_weighting_scheme calc
_refine_ls_wR_factor_gt 0.2118
_refine_ls_wR_factor_ref 0.2277
_reflns_number_gt 4818
_reflns_number_total 7828
_reflns_threshold_expression >2sigma(I)
_cod_data_source_file ja9b05351_si_006.cif
_cod_data_source_block 1_sqd
_cod_original_sg_symbol_H-M P-42(1)c
_cod_database_code 4127733
_platon_squeeze_void_probe_radius 1.20

loop_
_symmetry_equiv_pos_as_xyz
'x, y, z'
'-x, -y, z'
'y, -x, -z'
'-y, x, -z'
'-x+1/2, y+1/2, -z+1/2'
'x+1/2, -y+1/2, -z+1/2'
'-y+1/2, -x+1/2, z+1/2'
'y+1/2, x+1/2, z+1/2'

loop_
_atom_site_label
_atom_site_type_symbol
_atom_site_fract_x
_atom_site_fract_y
_atom_site_fract_z
_atom_site_U_iso_or_equiv
_atom_site_adp_type
_atom_site_occupancy
_atom_site_symmetry_multiplicity
_atom_site_calc_flag
_atom_site_refinement_flags
_atom_site_disorder_assembly
_atom_site_disorder_group
Ni1 Ni 0.19985(4) 1.43616(4) -0.03778(5) 0.0805(3) Uani 1 1 d . . .
N1 N 0.1445(3) 1.3480(3) -0.0506(4) 0.0948(19) Uani 1 1 d . . .
N2 N 0.1781(3) 1.4113(3) 0.0449(4) 0.0965(19) Uani 1 1 d . . .
N3 N 0.2000(3) 1.4512(3) 0.0906(3) 0.0902(17) Uani 1 1 d . . .
N4 N 0.4256(3) 1.7303(3) 0.1501(3) 0.0872(16) Uani 1 1 d . . .
N5 N 0.4580(3) 1.7813(3) 0.1232(3) 0.0867(17) Uani 1 1 d . . .
N6 N 0.5084(3) 1.8741(3) 0.0579(4) 0.093(2) Uani 1 1 d . . .
N7 N 0.2925(4) 1.5810(4) 0.2117(3) 0.105(2) Uani 1 1 d . . .
O1 O 0.2502(2) 1.5079(2) 0.0153(2) 0.0785(12) Uani 1 1 d . . .
O2 O 0.3825(2) 1.7130(2) 0.0563(2) 0.0768(11) Uani 1 1 d . . .
C28 C 0.3435(5) 1.4511(6) 0.2675(5) 0.132(3) Uani 1 1 d DU . .
H28A H 0.3110 1.4354 0.2404 0.158 Uiso 1 1 calc R . .
C1 C 0.1320(4) 1.3162(4) -0.1008(5) 0.109(3) Uani 1 1 d . . .
H1A H 0.1470 1.3335 -0.1379 0.131 Uiso 1 1 calc R . .
C2 C 0.0960(6) 1.2558(5) -0.0994(8) 0.141(5) Uani 1 1 d . . .
H2A H 0.0867 1.2332 -0.1357 0.169 Uiso 1 1 calc R . .
C3 C 0.0745(6) 1.2297(6) -0.0453(7) 0.145(4) Uani 1 1 d . . .
H3A H 0.0513 1.1890 -0.0447 0.175 Uiso 1 1 calc R . .
C4 C 0.0864(6) 1.2623(5) 0.0069(9) 0.166(5) Uani 1 1 d . . .
H4A H 0.0710 1.2465 0.0445 0.199 Uiso 1 1 calc R . .
C5 C 0.1240(4) 1.3224(4) 0.0015(6) 0.106(3) Uani 1 1 d . . .
C6 C 0.1420(4) 1.3582(4) 0.0563(5) 0.106(3) Uani 1 1 d . . .
H6A H 0.1293 1.3449 0.0954 0.127 Uiso 1 1 calc R . .
C7 C 0.2409(4) 1.5043(4) 0.0689(3) 0.0777(18) Uani 1 1 d . . .
C8 C 0.2668(4) 1.5491(4) 0.1117(4) 0.094(2) Uani 1 1 d . . .
C9 C 0.2898(4) 1.6184(4) 0.0857(4) 0.102(2) Uani 1 1 d . . .
H9A H 0.3147 1.6091 0.0480 0.123 Uiso 1 1 calc R . .
C10 C 0.3398(4) 1.6456(3) 0.1308(3) 0.0859(19) Uani 1 1 d . . .
C11 C 0.3829(3) 1.6957(3) 0.1103(4) 0.0803(19) Uani 1 1 d . . .
C12 C 0.4991(4) 1.8187(4) 0.1524(4) 0.102(2) Uani 1 1 d . . .
H12A H 0.5093 1.8130 0.1936 0.122 Uiso 1 1 calc R . .
C13 C 0.5278(4) 1.8704(4) 0.1150(5) 0.101(2) Uani 1 1 d . . .
C14 C 0.5754(4) 1.9143(4) 0.1371(5) 0.118(3) Uani 1 1 d . . .
H14A H 0.5898 1.9120 0.1775 0.142 Uiso 1 1 calc R . .
C15 C 0.6008(6) 1.9607(6) 0.0985(8) 0.147(5) Uani 1 1 d . . .
H15A H 0.6321 1.9916 0.1131 0.177 Uiso 1 1 calc R . .
C16 C 0.5829(5) 1.9632(4) 0.0423(8) 0.141(4) Uani 1 1 d . . .
H16A H 0.6027 1.9942 0.0160 0.169 Uiso 1 1 calc R . .
C17 C 0.5329(4) 1.9189(4) 0.0204(5) 0.116(3) Uani 1 1 d . . .
H17A H 0.5179 1.9215 -0.0198 0.139 Uiso 1 1 calc R . .
C18 C 0.2348(5) 1.6650(5) 0.0692(6) 0.121(3) Uani 1 1 d DU . .
C19 C 0.1979(7) 1.6947(8) 0.1114(7) 0.212(6) Uani 1 1 d DU . .
H19A H 0.2063 1.6853 0.1523 0.254 Uiso 1 1 calc R . .
C20 C 0.1478(8) 1.7388(10) 0.0969(9) 0.256(9) Uani 1 1 d DU . .
H20A H 0.1264 1.7642 0.1269 0.308 Uiso 1 1 calc R . .
C21 C 0.1300(8) 1.7444(8) 0.0360(10) 0.222(7) Uani 1 1 d DU . .
H21A H 0.0890 1.7640 0.0259 0.266 Uiso 1 1 calc R . .
C22 C 0.1704(9) 1.7222(10) -0.0089(9) 0.237(7) Uani 1 1 d DU . .
H22A H 0.1679 1.7382 -0.0488 0.284 Uiso 1 1 calc R . .
C23 C 0.2169(9) 1.6723(8) 0.0095(7) 0.205(6) Uani 1 1 d DU . .
H23A H 0.2357 1.6439 -0.0197 0.245 Uiso 1 1 calc R . .
C24 C 0.2651(4) 1.5396(4) 0.1700(4) 0.099(2) Uani 1 1 d . . .
H24A H 0.2432 1.5012 0.1843 0.119 Uiso 1 1 calc R . .
C25 C 0.3344(4) 1.6294(4) 0.1919(4) 0.102(2) Uani 1 1 d . . .
H25A H 0.3604 1.6527 0.2202 0.123 Uiso 1 1 calc R . .
C26 C 0.2924(6) 1.5623(6) 0.2777(5) 0.150(4) Uani 1 1 d DU . .
H26A H 0.2992 1.6025 0.3020 0.180 Uiso 1 1 calc R . .
H26B H 0.2487 1.5439 0.2881 0.180 Uiso 1 1 calc R . .
C27 C 0.3444(5) 1.5131(7) 0.2933(6) 0.183(6) Uani 1 1 d DU . .
O3 O 0.3920(9) 1.5175(9) 0.3351(10) 0.377(9) Uani 1 1 d DU . .
C30 C 0.4266(10) 1.4531(10) 0.3342(11) 0.322(11) Uani 1 1 d DU . .
H30A H 0.4615 1.4393 0.3597 0.387 Uiso 1 1 calc R . .
C29 C 0.3964(8) 1.4162(7) 0.2870(9) 0.240(8) Uani 1 1 d DU . .
H29A H 0.4107 1.3748 0.2720 0.288 Uiso 1 1 calc R . .
Cl1 Cl 0.9510(2) 0.78217(15) 1.17679(17) 0.1229(11) Uani 0.75 1 d P . .
O14 O 0.9836(8) 0.8231(6) 1.1310(5) 0.189(5) Uani 0.75 1 d P . .
O13 O 0.8796(7) 0.7861(12) 1.1713(9) 0.258(9) Uani 0.75 1 d P . .
O12 O 0.9537(8) 0.7186(5) 1.1536(6) 0.187(5) Uani 0.75 1 d P . .
O11 O 0.9695(6) 0.7952(8) 1.2316(4) 0.176(5) Uani 0.75 1 d P . .
Cl2 Cl 0.12750(18) 1.4250(2) 0.24774(15) 0.1305(12) Uani 0.75 1 d PD . .
O24 O 0.1234(9) 1.3501(8) 0.2682(8) 0.107(7) Uiso 0.318(14) 1 d PD A 1
O23 O 0.1336(12) 1.4141(12) 0.1881(9) 0.128(8) Uiso 0.318(14) 1 d PD A 1
O22 O 0.1789(8) 1.4499(9) 0.2806(7) 0.098(6) Uiso 0.318(14) 1 d PD A 1
O21 O 0.0626(12) 1.4483(15) 0.2620(13) 0.169(11) Uiso 0.318(14) 1 d PD A 1
O21' O 0.0792(10) 1.4127(12) 0.2809(10) 0.171(8) Uiso 0.432(14) 1 d PD A 2
O24' O 0.1835(11) 1.3931(11) 0.2400(11) 0.186(10) Uiso 0.432(14) 1 d PD A 2
O22' O 0.1494(11) 1.4855(11) 0.2710(9) 0.162(8) Uiso 0.432(14) 1 d PD A 2
O23' O 0.1077(7) 1.4453(8) 0.1888(6) 0.109(5) Uiso 0.432(14) 1 d PD A 2
C101 C 0.5978(15) 1.9492(15) -0.1749(12) 0.167(10) Uiso 0.50 1 d PD . .
C102 C 0.5752(13) 1.9888(13) -0.1217(11) 0.161(8) Uiso 0.50 1 d PD . .
H10A H 0.5548 2.0298 -0.1355 0.241 Uiso 0.50 1 calc PR . .
H10B H 0.6131 1.9990 -0.0961 0.241 Uiso 0.50 1 calc PR . .
H10C H 0.5429 1.9631 -0.0987 0.241 Uiso 0.50 1 calc PR . .
N101 N 0.621(3) 1.901(2) -0.188(2) 0.33(2) Uiso 0.50 1 d PD . .
C202 C 0.4246(19) 1.3933(17) 0.0956(16) 0.226(15) Uiso 0.50 1 d PD B 1
H20B H 0.4150 1.4206 0.0604 0.340 Uiso 0.50 1 calc PR B 1
H20C H 0.4666 1.3704 0.0897 0.340 Uiso 0.50 1 calc PR B 1
H20D H 0.4273 1.4214 0.1312 0.340 Uiso 0.50 1 calc PR B 1
N201 N 0.3511(17) 1.3035(17) 0.1329(15) 0.235(13) Uiso 0.50 1 d PD B 1
C201 C 0.372(2) 1.344(2) 0.104(2) 0.31(3) Uiso 0.50 1 d PD B 1

loop_
_atom_site_aniso_label
_atom_site_aniso_U_11
_atom_site_aniso_U_22
_atom_site_aniso_U_33
_atom_site_aniso_U_23
_atom_site_aniso_U_13
_atom_site_aniso_U_12
Ni1 0.0599(4) 0.0632(5) 0.1183(7) -0.0132(5) -0.0056(5) 0.0036(3)
N1 0.071(3) 0.074(4) 0.140(6) -0.008(4) -0.014(4) -0.001(3)
N2 0.068(3) 0.069(3) 0.153(6) -0.027(4) 0.004(4) -0.015(3)
N3 0.096(4) 0.075(3) 0.100(4) -0.001(3) 0.018(3) -0.023(3)
N4 0.099(4) 0.082(4) 0.080(4) -0.010(3) 0.003(3) -0.021(3)
N5 0.070(3) 0.074(3) 0.115(5) -0.026(3) 0.026(3) -0.013(3)
N6 0.064(3) 0.065(3) 0.148(7) 0.000(4) 0.020(4) 0.000(3)
N7 0.129(5) 0.116(5) 0.072(4) 0.007(4) 0.001(4) -0.031(5)
O1 0.073(3) 0.072(3) 0.090(4) -0.004(2) 0.004(2) -0.008(2)
O2 0.083(3) 0.071(2) 0.077(3) -0.004(2) 0.010(2) -0.024(2)
C28 0.113(7) 0.129(8) 0.153(9) 0.037(7) -0.011(6) -0.024(7)
C1 0.097(5) 0.074(5) 0.155(8) -0.031(5) -0.040(6) -0.001(4)
C2 0.113(7) 0.105(7) 0.205(13) -0.042(8) -0.060(8) 0.003(6)
C3 0.161(10) 0.099(7) 0.177(11) -0.023(8) -0.008(10) -0.026(7)
C4 0.125(8) 0.084(6) 0.288(18) 0.000(9) -0.020(10) -0.015(6)
C5 0.084(5) 0.064(4) 0.169(9) -0.031(5) -0.008(6) -0.012(4)
C6 0.091(5) 0.073(4) 0.153(8) 0.002(5) 0.010(5) -0.003(4)
C7 0.090(5) 0.075(4) 0.068(5) -0.008(4) 0.016(4) -0.012(4)
C8 0.120(6) 0.093(5) 0.069(5) 0.001(4) 0.028(4) -0.045(4)
C9 0.095(5) 0.099(5) 0.113(6) -0.008(5) 0.008(5) -0.030(4)
C10 0.101(5) 0.084(4) 0.073(5) -0.013(4) 0.012(4) -0.026(4)
C11 0.083(4) 0.066(4) 0.091(5) -0.019(4) 0.019(4) -0.017(3)
C12 0.089(5) 0.092(5) 0.124(6) -0.033(5) 0.015(5) -0.007(4)
C13 0.089(5) 0.074(5) 0.139(8) -0.021(5) -0.001(5) -0.009(4)
C14 0.105(6) 0.095(5) 0.155(8) -0.032(6) 0.016(6) -0.046(5)
C15 0.107(7) 0.117(8) 0.219(14) -0.035(9) -0.030(8) -0.033(6)
C16 0.112(7) 0.078(5) 0.233(14) 0.009(8) 0.011(9) -0.022(5)
C17 0.089(5) 0.075(4) 0.185(10) 0.017(5) 0.028(6) -0.010(4)
C18 0.102(6) 0.100(6) 0.162(9) -0.002(6) -0.020(6) 0.004(5)
C19 0.178(12) 0.279(17) 0.177(12) 0.003(12) -0.004(10) 0.093(12)
C20 0.196(15) 0.32(2) 0.254(18) 0.124(16) 0.076(14) 0.091(14)
C21 0.141(10) 0.206(14) 0.32(2) 0.062(17) 0.048(15) 0.036(10)
C22 0.179(14) 0.252(17) 0.279(18) 0.037(16) -0.019(13) 0.022(13)
C23 0.223(14) 0.184(12) 0.207(13) 0.044(10) -0.102(11) 0.010(10)
C24 0.110(6) 0.079(4) 0.108(7) -0.013(4) 0.013(5) -0.035(4)
C25 0.101(5) 0.085(5) 0.121(7) -0.005(5) -0.019(5) -0.018(4)
C26 0.168(10) 0.172(10) 0.111(8) 0.038(7) -0.015(7) -0.076(9)
C27 0.116(8) 0.216(13) 0.218(13) 0.089(11) -0.083(8) -0.072(9)
O3 0.296(18) 0.293(16) 0.54(2) 0.109(19) -0.105(18) -0.024(15)
C30 0.28(2) 0.201(16) 0.48(3) 0.111(18) -0.14(2) -0.067(15)
C29 0.187(14) 0.188(14) 0.34(2) 0.109(14) -0.068(14) -0.054(11)
Cl1 0.163(3) 0.0883(18) 0.117(3) 0.0069(17) 0.042(2) 0.0106(18)
O14 0.278(15) 0.150(9) 0.138(8) 0.030(7) 0.044(10) -0.040(10)
O13 0.147(10) 0.36(2) 0.264(17) -0.088(17) 0.007(10) 0.039(13)
O12 0.278(16) 0.103(7) 0.181(10) -0.022(7) -0.027(10) -0.006(8)
O11 0.176(9) 0.271(14) 0.081(6) -0.007(7) 0.014(6) -0.028(10)
Cl2 0.109(2) 0.187(4) 0.095(2) -0.020(2) 0.0219(18) -0.021(2)

loop_
_atom_type_symbol
_atom_type_description
_atom_type_scat_dispersion_real
_atom_type_scat_dispersion_imag
_atom_type_scat_source
C C 0.0033 0.0016 'International Tables Vol C Tables 4.2.6.8 and 6.1.1.4'
H H 0.0000 0.0000 'International Tables Vol C Tables 4.2.6.8 and 6.1.1.4'
N N 0.0061 0.0033 'International Tables Vol C Tables 4.2.6.8 and 6.1.1.4'
O O 0.0106 0.0060 'International Tables Vol C Tables 4.2.6.8 and 6.1.1.4'
Cl Cl 0.1484 0.1585 'International Tables Vol C Tables 4.2.6.8 and 6.1.1.4'
Ni Ni 0.3393 1.1124 'International Tables Vol C Tables 4.2.6.8 and 6.1.1.4'

loop_
_geom_angle_atom_site_label_1
_geom_angle_atom_site_label_2
_geom_angle_atom_site_label_3
_geom_angle
_geom_angle_site_symmetry_1
_geom_angle_site_symmetry_3
N2 Ni1 N5 177.1(2) . 4_765
N2 Ni1 O2 103.9(2) . 4_765
N5 Ni1 O2 76.5(2) 4_765 4_765
N2 Ni1 N1 78.1(3) . .
N5 Ni1 N1 99.1(3) 4_765 .
O2 Ni1 N1 89.0(2) 4_765 .
N2 Ni1 O1 76.2(2) . .
N5 Ni1 O1 106.7(2) 4_765 .
O2 Ni1 O1 93.36(18) 4_765 .
N1 Ni1 O1 153.9(3) . .
N2 Ni1 N6 102.4(3) . 4_765
N5 Ni1 N6 77.4(3) 4_765 4_765
O2 Ni1 N6 153.5(3) 4_765 4_765
N1 Ni1 N6 100.1(2) . 4_765
O1 Ni1 N6 89.2(2) . 4_765
C1 N1 C5 119.3(7) . .
C1 N1 Ni1 128.8(7) . .
C5 N1 Ni1 111.8(5) . .
C6 N2 N3 120.8(8) . .
C6 N2 Ni1 120.9(6) . .
N3 N2 Ni1 118.3(4) . .
N2 N3 C7 112.1(6) . .
N5 N4 C11 113.0(6) . .
C12 N5 N4 122.0(7) . .
C12 N5 Ni1 120.6(6) . 3_475
N4 N5 Ni1 117.3(4) . 3_475
C17 N6 C13 121.9(8) . .
C17 N6 Ni1 126.9(7) . 3_475
C13 N6 Ni1 111.2(5) . 3_475
C25 N7 C24 118.1(7) . .
C25 N7 C26 119.5(7) . .
C24 N7 C26 120.2(7) . .
C7 O1 Ni1 115.6(5) . .
C11 O2 Ni1 114.6(4) . 3_475
C29 C28 C27 109.3(11) . .
N1 C1 C2 120.1(11) . .
C3 C2 C1 120.4(11) . .
C4 C3 C2 120.3(11) . .
C3 C4 C5 115.6(14) . .
N1 C5 C4 124.3(11) . .
N1 C5 C6 117.1(7) . .
C4 C5 C6 118.6(12) . .
N2 C6 C5 112.2(8) . .
O1 C7 C8 124.6(7) . .
O1 C7 N3 117.7(6) . .
C8 C7 N3 117.7(6) . .
C24 C8 C7 124.2(7) . .
C24 C8 C9 119.9(7) . .
C7 C8 C9 115.4(7) . .
C18 C9 C10 115.1(7) . .
C18 C9 C8 115.3(7) . .
C10 C9 C8 105.8(7) . .
C25 C10 C11 121.9(7) . .
C25 C10 C9 120.1(7) . .
C11 C10 C9 117.0(7) . .
O2 C11 C10 120.4(6) . .
O2 C11 N4 117.8(6) . .
C10 C11 N4 121.8(7) . .
N5 C12 C13 112.8(9) . .
N6 C13 C14 120.2(9) . .
N6 C13 C12 117.9(8) . .
C14 C13 C12 121.8(10) . .
C15 C14 C13 118.1(11) . .
C16 C15 C14 121.6(10) . .
C15 C16 C17 119.8(11) . .
N6 C17 C16 118.4(11) . .
C19 C18 C23 118.7(12) . .
C19 C18 C9 121.4(11) . .
C23 C18 C9 119.6(11) . .
C18 C19 C20 122.1(14) . .
C19 C20 C21 117.5(16) . .
C22 C21 C20 121.7(17) . .
C21 C22 C23 114.4(17) . .
C18 C23 C22 121.2(15) . .
C8 C24 N7 124.8(7) . .
N7 C25 C10 121.9(7) . .
C27 C26 N7 113.1(10) . .
O3 C27 C28 111.0(12) . .
O3 C27 C26 128.7(14) . .
C28 C27 C26 120.0(10) . .
C27 O3 C30 105.8(13) . .
C29 C30 O3 105.5(12) . .
C28 C29 C30 107.6(13) . .
O11 Cl1 O12 121.7(9) . .
O11 Cl1 O13 110.7(9) . .
O12 Cl1 O13 93.3(11) . .
O11 Cl1 O14 114.0(8) . .
O12 Cl1 O14 104.2(8) . .
O13 Cl1 O14 111.0(12) . .
O21' Cl2 O24' 130.7(15) . .
O21' Cl2 O23 128.3(14) . .
O24' Cl2 O23 73.3(14) . .
O21' Cl2 O22 110.6(12) . .
O24' Cl2 O22 66.1(12) . .
O23 Cl2 O22 121.1(12) . .
O21' Cl2 O22' 101.7(13) . .
O24' Cl2 O22' 101.8(13) . .
O23 Cl2 O22' 118.6(13) . .
O22 Cl2 O22' 40.6(10) . .
O21' Cl2 O21 38.5(13) . .
O24' Cl2 O21 168.9(17) . .
O23 Cl2 O21 110.8(15) . .
O22 Cl2 O21 117.3(13) . .
O22' Cl2 O21 85.5(14) . .
O21' Cl2 O23' 112.4(12) . .
O24' Cl2 O23' 105.1(12) . .
O23 Cl2 O23' 34.1(10) . .
O22 Cl2 O23' 126.7(10) . .
O22' Cl2 O23' 100.3(11) . .
O21 Cl2 O23' 81.6(14) . .
O21' Cl2 O24 66.4(13) . .
O24' Cl2 O24 67.2(12) . .
O23 Cl2 O24 97.5(12) . .
O22 Cl2 O24 103.7(10) . .
O22' Cl2 O24 138.2(11) . .
O21 Cl2 O24 101.7(14) . .
O23' Cl2 O24 121.5(9) . .
N101 C101 C102 143(4) . .
N201 C201 C202 146(5) . .

loop_
_geom_bond_atom_site_label_1
_geom_bond_atom_site_label_2
_geom_bond_distance
_geom_bond_site_symmetry_2
Ni1 N2 1.945(8) .
Ni1 N5 1.976(7) 4_765
Ni1 O2 2.096(4) 4_765
Ni1 N1 2.109(6) .
Ni1 O1 2.115(4) .
Ni1 N6 2.123(6) 4_765
N1 C1 1.304(10) .
N1 C5 1.328(12) .
N2 C6 1.313(10) .
N2 N3 1.362(8) .
N3 C7 1.429(9) .
N4 N5 1.350(8) .
N4 C11 1.410(9) .
N5 C12 1.289(9) .
N5 Ni1 1.976(7) 3_475
N6 C17 1.318(10) .
N6 C13 1.322(11) .
N6 Ni1 2.123(6) 3_475
N7 C25 1.357(10) .
N7 C24 1.359(10) .
N7 C26 1.505(12) .
O1 C7 1.203(7) .
O2 C11 1.244(8) .
O2 Ni1 2.096(4) 3_475
C28 C29 1.342(14) .
C28 C27 1.370(14) .
C1 C2 1.413(12) .
C2 C3 1.376(16) .
C3 C4 1.348(18) .
C4 C5 1.429(13) .
C5 C6 1.455(13) .
C7 C8 1.404(11) .
C8 C24 1.304(10) .
C8 C9 1.575(10) .
C9 C18 1.492(13) .
C9 C10 1.517(11) .
C10 C25 1.392(11) .
C10 C11 1.403(10) .
C12 C13 1.448(12) .
C13 C14 1.389(12) .
C14 C15 1.362(17) .
C15 C16 1.295(17) .
C16 C17 1.426(14) .
C18 C19 1.331(13) .
C18 C23 1.375(13) .
C19 C20 1.378(15) .
C20 C21 1.397(16) .
C21 C22 1.357(16) .
C22 C23 1.430(14) .
C26 C27 1.478(17) .
C27 O3 1.331(15) .
O3 C30 1.467(16) .
C30 C29 1.417(17) .
Cl1 O11 1.295(10) .
Cl1 O12 1.378(11) .
Cl1 O13 1.441(14) .
Cl1 O14 1.459(11) .
Cl2 O21' 1.240(19) .
Cl2 O24' 1.30(2) .
Cl2 O23 1.342(19) .
Cl2 O22 1.356(16) .
Cl2 O22' 1.389(18) .
Cl2 O21 1.42(2) .
Cl2 O23' 1.421(14) .
Cl2 O24 1.574(16) .
C101 N101 1.119(19) .
C101 C102 1.491(18) .
C202 C201 1.457(19) .
N201 C201 1.124(19) .

loop_
_geom_torsion_atom_site_label_1
_geom_torsion_atom_site_label_2
_geom_torsion_atom_site_label_3
_geom_torsion_atom_site_label_4
_geom_torsion
_geom_torsion_site_symmetry_1
_geom_torsion_site_symmetry_4
N2 Ni1 N1 C1 -175.9(7) . .
N5 Ni1 N1 C1 4.7(7) 4_765 .
O2 Ni1 N1 C1 -71.5(7) 4_765 .
O1 Ni1 N1 C1 -167.2(6) . .
N6 Ni1 N1 C1 83.4(7) 4_765 .
N2 Ni1 N1 C5 0.2(5) . .
N5 Ni1 N1 C5 -179.2(5) 4_765 .
O2 Ni1 N1 C5 104.6(5) 4_765 .
O1 Ni1 N1 C5 9.0(8) . .
N6 Ni1 N1 C5 -100.4(6) 4_765 .
N5 Ni1 N2 C6 10(5) 4_765 .
O2 Ni1 N2 C6 -87.1(5) 4_765 .
N1 Ni1 N2 C6 -1.1(5) . .
O1 Ni1 N2 C6 -177.2(6) . .
N6 Ni1 N2 C6 96.8(5) 4_765 .
N5 Ni1 N2 N3 -168(4) 4_765 .
O2 Ni1 N2 N3 94.2(5) 4_765 .
N1 Ni1 N2 N3 -179.8(5) . .
O1 Ni1 N2 N3 4.1(5) . .
N6 Ni1 N2 N3 -81.9(5) 4_765 .
C6 N2 N3 C7 177.2(6) . .
Ni1 N2 N3 C7 -4.1(7) . .
C11 N4 N5 C12 179.9(6) . .
C11 N4 N5 Ni1 3.4(8) . 3_475
N2 Ni1 O1 C7 -3.7(5) . .
N5 Ni1 O1 C7 175.9(5) 4_765 .
O2 Ni1 O1 C7 -107.2(6) 4_765 .
N1 Ni1 O1 C7 -12.5(8) . .
N6 Ni1 O1 C7 99.3(6) 4_765 .
C5 N1 C1 C2 1.2(11) . .
Ni1 N1 C1 C2 177.1(6) . .
N1 C1 C2 C3 -0.7(15) . .
C1 C2 C3 C4 1.2(18) . .
C2 C3 C4 C5 -2.2(18) . .
C1 N1 C5 C4 -2.4(12) . .
Ni1 N1 C5 C4 -179.0(7) . .
C1 N1 C5 C6 177.1(7) . .
Ni1 N1 C5 C6 0.5(9) . .
C3 C4 C5 N1 2.9(15) . .
C3 C4 C5 C6 -176.6(10) . .
N3 N2 C6 C5 -179.7(6) . .
Ni1 N2 C6 C5 1.7(9) . .
N1 C5 C6 N2 -1.4(10) . .
C4 C5 C6 N2 178.1(8) . .
Ni1 O1 C7 C8 -176.6(7) . .
Ni1 O1 C7 N3 2.7(9) . .
N2 N3 C7 O1 0.7(10) . .
N2 N3 C7 C8 180.0(7) . .
O1 C7 C8 C24 -169.2(9) . .
N3 C7 C8 C24 11.5(13) . .
O1 C7 C8 C9 19.4(12) . .
N3 C7 C8 C9 -159.9(7) . .
C24 C8 C9 C18 -97.4(11) . .
C7 C8 C9 C18 74.4(10) . .
C24 C8 C9 C10 31.0(11) . .
C7 C8 C9 C10 -157.2(7) . .
C18 C9 C10 C25 98.3(10) . .
C8 C9 C10 C25 -30.2(10) . .
C18 C9 C10 C11 -70.9(10) . .
C8 C9 C10 C11 160.6(7) . .
Ni1 O2 C11 C10 168.6(5) 3_475 .
Ni1 O2 C11 N4 -8.4(8) 3_475 .
C25 C10 C11 O2 -173.8(7) . .
C9 C10 C11 O2 -4.9(10) . .
C25 C10 C11 N4 3.1(11) . .
C9 C10 C11 N4 172.0(7) . .
N5 N4 C11 O2 3.6(9) . .
N5 N4 C11 C10 -173.3(6) . .
N4 N5 C12 C13 -179.6(6) . .
Ni1 N5 C12 C13 -3.2(9) 3_475 .
C17 N6 C13 C14 -0.2(12) . .
Ni1 N6 C13 C14 179.4(6) 3_475 .
C17 N6 C13 C12 -178.6(7) . .
Ni1 N6 C13 C12 1.0(9) 3_475 .
N5 C12 C13 N6 1.3(11) . .
N5 C12 C13 C14 -177.1(7) . .
N6 C13 C14 C15 0.4(13) . .
C12 C13 C14 C15 178.7(9) . .
C13 C14 C15 C16 -2.0(17) . .
C14 C15 C16 C17 3.3(19) . .
C13 N6 C17 C16 1.5(12) . .
Ni1 N6 C17 C16 -178.1(6) 3_475 .
C15 C16 C17 N6 -3.0(15) . .
C10 C9 C18 C19 -52.1(12) . .
C8 C9 C18 C19 71.5(12) . .
C10 C9 C18 C23 134.9(11) . .
C8 C9 C18 C23 -101.5(12) . .
C23 C18 C19 C20 -8.2(15) . .
C9 C18 C19 C20 178.8(11) . .
C18 C19 C20 C21 9.2(17) . .
C19 C20 C21 C22 -17(3) . .
C20 C21 C22 C23 23(3) . .
C19 C18 C23 C22 15(2) . .
C9 C18 C23 C22 -172.2(14) . .
C21 C22 C23 C18 -21(3) . .
C7 C8 C24 N7 176.9(8) . .
C9 C8 C24 N7 -12.1(15) . .
C25 N7 C24 C8 -11.9(14) . .
C26 N7 C24 C8 -175.0(10) . .
C24 N7 C25 C10 12.4(12) . .
C26 N7 C25 C10 175.6(10) . .
C11 C10 C25 N7 179.9(8) . .
C9 C10 C25 N7 11.3(12) . .
C25 N7 C26 C27 -84.5(11) . .
C24 N7 C26 C27 78.3(11) . .
C29 C28 C27 O3 -7.6(16) . .
C29 C28 C27 C26 178.1(10) . .
N7 C26 C27 O3 124.7(15) . .
N7 C26 C27 C28 -62.1(11) . .
C28 C27 O3 C30 3(2) . .
C26 C27 O3 C30 176.1(13) . .
C27 O3 C30 C29 3(2) . .
C27 C28 C29 C30 9.4(18) . .
O3 C30 C29 C28 -8(2) . .

loop_
_platon_squeeze_void_nr
_platon_squeeze_void_average_x
_platon_squeeze_void_average_y
_platon_squeeze_void_average_z
_platon_squeeze_void_volume
_platon_squeeze_void_count_electrons
_platon_squeeze_void_content
1 0.000 0.000 0.000 242 68 ' '
2 0.000 0.000 0.305 42 4 ' '
3 0.000 0.000 0.503 70 19 ' '
4 0.000 0.000 0.698 42 4 ' '
5 0.202 0.739 0.266 68 12 ' '
6 0.239 0.702 0.766 68 12 ' '
7 0.261 0.202 0.734 68 12 ' '
8 0.297 0.239 0.234 69 12 ' '
9 0.500 0.500 0.500 242 68 ' '
10 0.500 0.500 0.000 72 20 ' '
11 0.500 0.500 0.802 41 4 ' '
12 0.500 0.500 0.198 42 4 ' '
13 0.702 0.761 0.234 69 12 ' '
14 0.739 0.797 0.734 69 12 ' '
15 0.761 0.297 0.766 68 12 ' '
16 0.797 0.261 0.266 68 12 ' '
